data_7714928
loop_
_publ_author_name
'Biskup, David'
'Schnakenburg, Gregor'
'Espinosa Ferao, Arturo'
'Streubel, Rainer'

_publ_section_title
;
 Access to ligand-stabilized PH-containing phosphenium complexes.
;
_journal_issue 6
_journal_name_full 'Dalton transactions (Cambridge, England : 2003)'
_journal_page_first 2517
_journal_page_last 2525
_journal_paper_doi 10.1039/d3dt03869f
_journal_volume 53
_journal_year 2024
_chemical_formula_moiety 'C28 H22 N2 O5 P W, C F3 O3 S, 0.25(C5 H12)'
_chemical_formula_sum 'C30.25 H25 F3 N2 O8 P S W'
_chemical_formula_weight 848.40
_chemical_name_systematic DB-571-2
_space_group_crystal_system monoclinic
_space_group_IT_number 15
_space_group_name_Hall '-C 2yc'
_space_group_name_H-M_alt 'C 1 2/c 1'
_atom_sites_solution_hydrogens mixed
_audit_creation_date 2022-11-29
_audit_creation_method
;
Olex2 1.2
(compiled 2018.05.29 svn.r3508 for OlexSys, GUI svn.r5506)
;
_audit_update_record
;
2023-10-23 deposited with the CCDC.	2024-01-05 downloaded from the CCDC.
;
_cell_angle_alpha 90
_cell_angle_beta 125.097(2)
_cell_angle_gamma 90
_cell_formula_units_Z 16
_cell_length_a 54.221(3)
_cell_length_b 8.9542(5)
_cell_length_c 32.5364(19)
_cell_measurement_reflns_used 9218
_cell_measurement_temperature 100.00
_cell_measurement_theta_max 30.279
_cell_measurement_theta_min 2.538
_cell_volume 12924.5(13)
_computing_cell_refinement 'SAINT V8.40B (?, 2016)'
_computing_data_reduction 'SAINT V8.40B (?, 2016)'
_computing_molecular_graphics 'Olex2 (Dolomanov et al., 2009)'
_computing_publication_material 'Olex2 (Dolomanov et al., 2009)'
_computing_structure_refinement 'XL (Sheldrick, 2008)'
_computing_structure_solution 'SHELXT 2018/2 (Sheldrick, 2018)'
_diffrn_ambient_temperature 100.0
_diffrn_detector 'Bruker Photon100 detector'
_diffrn_detector_area_resol_mean 7.9
_diffrn_detector_type 'CMOS area detector'
_diffrn_measured_fraction_theta_full 0.999
_diffrn_measured_fraction_theta_max 0.999
_diffrn_measurement_device 'three-circle diffractometer'
_diffrn_measurement_device_type 'Bruker D8 Venture'
_diffrn_measurement_method '\w and \f scans'
_diffrn_radiation_monochromator 'mirror optics'
_diffrn_radiation_probe x-ray
_diffrn_radiation_type MoK\a
_diffrn_radiation_wavelength 0.71073
_diffrn_reflns_av_R_equivalents 0.0551
_diffrn_reflns_av_unetI/netI 0.0319
_diffrn_reflns_Laue_measured_fraction_full 0.999
_diffrn_reflns_Laue_measured_fraction_max 0.999
_diffrn_reflns_limit_h_max 74
_diffrn_reflns_limit_h_min -74
_diffrn_reflns_limit_k_max 12
_diffrn_reflns_limit_k_min -12
_diffrn_reflns_limit_l_max 43
_diffrn_reflns_limit_l_min -44
_diffrn_reflns_number 145150
_diffrn_reflns_point_group_measured_fraction_full 0.999
_diffrn_reflns_point_group_measured_fraction_max 0.999
_diffrn_reflns_theta_full 25.242
_diffrn_reflns_theta_max 29.250
_diffrn_reflns_theta_min 1.836
_diffrn_source 'microfocus sealed X-ray tube'
_diffrn_source_type 'Incoatec I\ms'
_exptl_absorpt_coefficient_mu 3.758
_exptl_absorpt_correction_T_max 0.7464
_exptl_absorpt_correction_T_min 0.5844
_exptl_absorpt_correction_type multi-scan
_exptl_absorpt_process_details
;
SADABS-2016/2 (Bruker,2016/2) was used for absorption correction.
wR2(int) was 0.1062 before and 0.0628 after correction.
The Ratio of minimum to maximum transmission is 0.7830.
The \l/2 correction factor is Not present.
;
_exptl_crystal_colour 'clear colourless'
_exptl_crystal_colour_lustre clear
_exptl_crystal_colour_primary colourless
_exptl_crystal_density_diffrn 1.744
_exptl_crystal_description block
_exptl_crystal_F_000 6664
_exptl_crystal_size_max 0.24
_exptl_crystal_size_mid 0.08
_exptl_crystal_size_min 0.06
_refine_diff_density_max 2.908
_refine_diff_density_min -1.676
_refine_diff_density_rms 0.156
_refine_ls_extinction_method none
_refine_ls_goodness_of_fit_ref 1.035
_refine_ls_hydrogen_treatment mixed
_refine_ls_matrix_type full
_refine_ls_number_parameters 940
_refine_ls_number_reflns 17600
_refine_ls_number_restraints 942
_refine_ls_restrained_S_all 1.072
_refine_ls_R_factor_all 0.0510
_refine_ls_R_factor_gt 0.0452
_refine_ls_shift/su_max 0.007
_refine_ls_shift/su_mean 0.000
_refine_ls_structure_factor_coef Fsqd
_refine_ls_weighting_details 'w=1/[\s^2^(Fo^2^)+(0.0411P)^2^+184.8187P] where P=(Fo^2^+2Fc^2^)/3'
_refine_ls_weighting_scheme calc
_refine_ls_wR_factor_gt 0.1066
_refine_ls_wR_factor_ref 0.1104
_reflns_Friedel_coverage 0.000
_reflns_number_gt 15648
_reflns_number_total 17600
_reflns_threshold_expression 'I > 2\s(I)'
_cod_data_source_file d3dt03869f2.cif
_cod_data_source_block 11a
_cod_depositor_comments 'Adding full bibliography for 7714921--7714928.cif.'
_cod_database_code 7714928
_shelx_shelxl_version_number 2017/1
_shelx_space_group_comment
;
The symmetry employed for this shelxl refinement is uniquely defined
by the following loop, which should always be used as a source of
symmetry information in preference to the above space-group names.
They are only intended as comments.
;
_shelx_estimated_absorpt_t_max 0.806
_shelx_estimated_absorpt_t_min 0.466
_olex2_refinement_description
;
1. Fixed Uiso
 At 1.2 times of:
  All C(H) groups, All C(H,H) groups
 At 1.5 times of:
  All C(H,H,H) groups
2. Restrained distances
 C29T-F1T = C29T-F3T = C29T-F2T
 1.33 with sigma of 0.02
 C29T-ST
 1.82 with sigma of 0.02
 ST-O6T = ST-O7T = ST-O8T
 1.44 with sigma of 0.02
 C29S-F3S = C29S-F2S = C29S-F1S
 1.33 with sigma of 0.02
 C29S-SS
 1.82 with sigma of 0.02
 SS-O7S = SS-O8S = SS-O6S
 1.44 with sigma of 0.02
 H-P
 1.5 with sigma of 0.02
 H'-P'
 1.5 with sigma of 0.02
 C34-C33 = C33-C32 = C32-C31 = C31-C30
 1.52 with sigma of 0.001
 C34-C32 = C33-C31 = C32-C30
 2.54 with sigma of 0.001
 C29T-O7T
 2.56 with sigma of 0.04
 C29T-O6T
 2.58 with sigma of 0.04
 C29T-O8T
 2.57 with sigma of 0.04
 C29S-O7S
 2.58 with sigma of 0.04
 C29S-O8S
 2.56 with sigma of 0.04
 C29S-O6S
 2.57 with sigma of 0.04
 F1T-F2T \\sim F2T-F3T \\sim F3T-F1T
 with sigma of 0.001
 O6S-O7S \\sim O7S-O8S \\sim O8S-O6S
 with sigma of 0.001
3. Rigid bond restraints
 P', N1'
 with sigma for 1-2 distances of 0.001 and sigma for 1-3 distances of 0.001
4. Uiso/Uaniso restraints and constraints
C30 \\sim C31 \\sim C32 \\sim C33 \\sim C34: within 2A with sigma of 0.001 and
sigma for terminal atoms of 0.002
Uanis(N1') \\sim Ueq, Uanis(C3') \\sim Ueq, Uanis(C2') \\sim Ueq, Uanis(N2')
\\sim Ueq, Uanis(C1') \\sim Ueq, Uanis(C4') \\sim Ueq: with sigma of 0.001 and
sigma for terminal atoms of 0.002
Uanis(C23') \\sim Ueq, Uanis(C21') \\sim Ueq, Uanis(C22') \\sim Ueq: with sigma
of 0.001 and sigma for terminal atoms of 0.002
Uanis(F2T) \\sim Ueq, Uanis(C29T) \\sim Ueq, Uanis(F3T) \\sim Ueq, Uanis(F1T)
\\sim Ueq: with sigma of 0.001 and sigma for terminal atoms of 0.002
5. Rigid body (RIGU) restrains
 All non-hydrogen atoms
 with sigma for 1-2 distances of 0.001 and sigma for 1-3 distances of 0.001
6. Others
 Fixed Sof: SS(0.5) F1S(0.5) F2S(0.5) F3S(0.5) O6S(0.5) O7S(0.5) O8S(0.5)
 C29S(0.5) ST(0.5) F1T(0.5) F2T(0.5) F3T(0.5) O6T(0.5) O7T(0.5) O8T(0.5)
 C29T(0.5) C30(0.5) H30A(0.5) H30B(0.5) H30C(0.5) C31(0.5) H31A(0.5) H31B(0.5)
 C32(0.5) H32A(0.5) H32B(0.5) C33(0.5) H33A(0.5) H33B(0.5) C34(0.5) H34A(0.5)
 H34B(0.5) H34C(0.5)
7.a Secondary CH2 refined with riding coordinates:
 C31(H31A,H31B), C32(H32A,H32B), C33(H33A,H33B)
7.b Aromatic/amide H refined with riding coordinates:
 C1(H1), C2(H2), C3(H3), C7(H7), C8(H8), C9(H9), C10(H10), C11(H11), C13(H13),
 C14(H14), C15(H15), C16(H16), C17(H17), C19(H19), C20(H20), C21(H21), C22(H22),
  C23(H23), C1'(H1'), C2'(H2'), C3'(H3'), C7'(H7'), C8'(H8'), C9'(H9'),
 C10'(H10'), C11'(H11'), C13'(H13'), C14'(H14'), C15'(H15'), C16'(H16'),
 C17'(H17'), C19'(H19'), C20'(H20'), C21'(H21'), C22'(H22'), C23'(H23')
7.c Idealised Me refined as rotating group:
 C4(H4A,H4B,H4C), C4'(H4'A,H4'B,H4'C), C30(H30A,H30B,H30C), C34(H34A,H34B,H34C)
;
_olex2_submission_special_instructions 'No special instructions were received'

loop_
_space_group_symop_operation_xyz
'x, y, z'
'-x, y, -z+1/2'
'x+1/2, y+1/2, z'
'-x+1/2, y+1/2, -z+1/2'
'-x, -y, -z'
'x, -y, z-1/2'
'-x+1/2, -y+1/2, -z'
'x+1/2, -y+1/2, z-1/2'

loop_
_atom_site_label
_atom_site_type_symbol
_atom_site_fract_x
_atom_site_fract_y
_atom_site_fract_z
_atom_site_U_iso_or_equiv
_atom_site_adp_type
_atom_site_occupancy
_atom_site_site_symmetry_order
_atom_site_calc_flag
_atom_site_refinement_flags_posn
_atom_site_refinement_flags_adp
_atom_site_refinement_flags_occupancy
_atom_site_disorder_assembly
_atom_site_disorder_group
W W 0.55186(2) 0.67030(2) 0.53310(2) 0.02030(5) Uani 1 1 d . U . . .
P P 0.57748(3) 0.75018(13) 0.49351(5) 0.0224(2) Uani 1 1 d D U . . .
H H 0.5956(12) 0.887(4) 0.518(2) 0.039(17) Uiso 1 1 d D . . . .
O1 O 0.52520(8) 0.5934(4) 0.59524(14) 0.0297(7) Uani 1 1 d . U . . .
O2 O 0.55696(10) 1.0109(4) 0.56559(17) 0.0426(10) Uani 1 1 d . U . . .
O3 O 0.48419(8) 0.7303(4) 0.43917(13) 0.0275(7) Uani 1 1 d . U . . .
O4 O 0.54686(9) 0.3274(4) 0.50330(15) 0.0327(8) Uani 1 1 d . U . . .
O5 O 0.61743(9) 0.5943(6) 0.62961(15) 0.0444(10) Uani 1 1 d . U . . .
N1 N 0.60969(9) 0.6379(4) 0.51450(15) 0.0241(7) Uani 1 1 d . U . . .
N2 N 0.65584(10) 0.5619(5) 0.56335(17) 0.0307(8) Uani 1 1 d . U . . .
C1 C 0.63816(11) 0.6807(6) 0.54778(18) 0.0263(8) Uani 1 1 d . U . . .
H1 H 0.644674 0.780468 0.558541 0.032 Uiso 1 1 calc R . . . .
C2 C 0.63833(12) 0.4366(6) 0.5391(2) 0.0310(9) Uani 1 1 d . U . . .
H2 H 0.645348 0.336924 0.542927 0.037 Uiso 1 1 calc R . . . .
C3 C 0.60951(11) 0.4829(5) 0.5091(2) 0.0284(9) Uani 1 1 d . U . . .
H3 H 0.592307 0.421770 0.488267 0.034 Uiso 1 1 calc R . . . .
C4 C 0.68859(13) 0.5625(8) 0.5992(2) 0.0444(14) Uani 1 1 d . U . . .
H4A H 0.694777 0.478647 0.622529 0.067 Uiso 1 1 calc GR . . . .
H4B H 0.695003 0.656535 0.618005 0.067 Uiso 1 1 calc GR . . . .
H4C H 0.697977 0.552649 0.581037 0.067 Uiso 1 1 calc GR . . . .
C5 C 0.56003(10) 0.7774(5) 0.42418(18) 0.0224(6) Uani 1 1 d . U . . .
C6 C 0.53016(11) 0.8594(5) 0.40400(19) 0.0236(7) Uani 1 1 d . U . . .
C7 C 0.53039(12) 0.9802(5) 0.4315(2) 0.0285(9) Uani 1 1 d . U . . .
H7 H 0.548693 1.009184 0.461921 0.034 Uiso 1 1 calc R . . . .
C8 C 0.50381(12) 1.0586(5) 0.4144(2) 0.0317(9) Uani 1 1 d . U . . .
H8 H 0.503925 1.137173 0.434103 0.038 Uiso 1 1 calc R . . . .
C9 C 0.47757(12) 1.0228(6) 0.3692(2) 0.0328(9) Uani 1 1 d . U . . .
H9 H 0.459575 1.076627 0.357510 0.039 Uiso 1 1 calc R . . . .
C10 C 0.47756(12) 0.9069(6) 0.3407(2) 0.0330(9) Uani 1 1 d . U . . .
H10 H 0.459612 0.883783 0.308929 0.040 Uiso 1 1 calc R . . . .
C11 C 0.50378(11) 0.8240(6) 0.3586(2) 0.0288(9) Uani 1 1 d . U . . .
H11 H 0.503386 0.743127 0.339309 0.035 Uiso 1 1 calc R . . . .
C12 C 0.57758(11) 0.8750(5) 0.4100(2) 0.0258(8) Uani 1 1 d . U . . .
C13 C 0.56502(13) 0.8892(6) 0.3589(2) 0.0317(9) Uani 1 1 d . U . . .
H13 H 0.546647 0.839189 0.335302 0.038 Uiso 1 1 calc R . . . .
C14 C 0.57877(14) 0.9750(6) 0.3416(2) 0.0356(10) Uani 1 1 d . U . . .
H14 H 0.569839 0.982976 0.306621 0.043 Uiso 1 1 calc R . . . .
C15 C 0.60570(13) 1.0491(6) 0.3760(2) 0.0363(10) Uani 1 1 d . U . . .
H15 H 0.615438 1.106756 0.364727 0.044 Uiso 1 1 calc R . . . .
C16 C 0.61804(12) 1.0376(6) 0.4267(2) 0.0365(10) Uani 1 1 d . U . . .
H16 H 0.636219 1.089080 0.450233 0.044 Uiso 1 1 calc R . . . .
C17 C 0.60417(11) 0.9509(5) 0.4441(2) 0.0318(9) Uani 1 1 d . U . . .
H17 H 0.612959 0.944264 0.479035 0.038 Uiso 1 1 calc R . . . .
C18 C 0.55637(10) 0.6173(5) 0.40439(17) 0.0219(7) Uani 1 1 d . U . . .
C19 C 0.53476(10) 0.5214(5) 0.40038(17) 0.0228(8) Uani 1 1 d . U . . .
H19 H 0.520741 0.558190 0.406559 0.027 Uiso 1 1 calc R . . . .
C20 C 0.53364(12) 0.3719(5) 0.38736(19) 0.0274(9) Uani 1 1 d . U . . .
H20 H 0.518664 0.308258 0.384340 0.033 Uiso 1 1 calc R . . . .
C21 C 0.55412(13) 0.3147(6) 0.3787(2) 0.0311(9) Uani 1 1 d . U . . .
H21 H 0.553431 0.212399 0.370359 0.037 Uiso 1 1 calc R . . . .
C22 C 0.57565(12) 0.4099(5) 0.3826(2) 0.0307(10) Uani 1 1 d . U . . .
H22 H 0.589578 0.372597 0.376263 0.037 Uiso 1 1 calc R . . . .
C23 C 0.57696(11) 0.5593(5) 0.39556(19) 0.0266(9) Uani 1 1 d . U . . .
H23 H 0.591950 0.622614 0.398475 0.032 Uiso 1 1 calc R . . . .
C24 C 0.53502(10) 0.6207(5) 0.57293(17) 0.0239(8) Uani 1 1 d . U . . .
C25 C 0.55533(11) 0.8890(6) 0.5546(2) 0.0290(9) Uani 1 1 d . U . . .
C26 C 0.50866(10) 0.7109(5) 0.47187(17) 0.0219(7) Uani 1 1 d . U . . .
C27 C 0.54840(10) 0.4510(5) 0.51285(17) 0.0230(8) Uani 1 1 d . U . . .
C28 C 0.59390(11) 0.6247(6) 0.59539(19) 0.0293(9) Uani 1 1 d . U . . .
W' W 0.32592(2) 0.65446(2) 0.09662(2) 0.02030(5) Uani 1 1 d . U . . .
P' P 0.31983(3) 0.58147(14) 0.16430(5) 0.0280(3) Uani 1 1 d D U . . .
H' H 0.3362(14) 0.439(5) 0.187(2) 0.06(2) Uiso 1 1 d D . . . .
O1' O 0.33866(12) 0.7199(6) 0.01546(18) 0.0526(12) Uani 1 1 d . U . . .
O2' O 0.34242(10) 0.3162(5) 0.0937(2) 0.0580(14) Uani 1 1 d . U . . .
O3' O 0.25893(8) 0.5879(4) 0.00288(12) 0.0260(6) Uani 1 1 d . U . . .
O4' O 0.31188(9) 1.0017(4) 0.09465(14) 0.0313(7) Uani 1 1 d . U . . .
O5' O 0.39404(10) 0.7153(6) 0.18804(19) 0.0575(13) Uani 1 1 d . U . . .
N1' N 0.34247(12) 0.6953(6) 0.21832(19) 0.0400(8) Uani 1 1 d . U . . .
N2' N 0.38217(15) 0.7697(8) 0.2881(3) 0.0603(11) Uani 1 1 d . U . . .
C1' C 0.36830(16) 0.6431(8) 0.2613(3) 0.0502(10) Uani 1 1 d . U . . .
H1' H 0.374940 0.542656 0.270201 0.060 Uiso 1 1 calc R . . . .
C2' C 0.36738(19) 0.8893(10) 0.2647(3) 0.0623(12) Uani 1 1 d . U . . .
H2' H 0.373836 0.987991 0.277031 0.075 Uiso 1 1 calc R . . . .
C3' C 0.34082(18) 0.8537(8) 0.2193(3) 0.0545(11) Uani 1 1 d . U . . .
H3' H 0.325394 0.918562 0.194983 0.065 Uiso 1 1 calc R . . . .
C4' C 0.4124(2) 0.7504(12) 0.3390(3) 0.0742(17) Uani 1 1 d . U . . .
H4'A H 0.419382 0.647305 0.342466 0.111 Uiso 1 1 calc GR . . . .
H4'B H 0.409868 0.772592 0.365940 0.111 Uiso 1 1 calc GR . . . .
H4'C H 0.427230 0.818930 0.341390 0.111 Uiso 1 1 calc GR . . . .
C5' C 0.28363(11) 0.5619(5) 0.15970(17) 0.0255(7) Uani 1 1 d . U . . .
C6' C 0.26159(10) 0.4821(5) 0.10985(16) 0.0201(7) Uani 1 1 d . U . . .
C7' C 0.27125(12) 0.3566(5) 0.09743(17) 0.0239(8) Uani 1 1 d . U . . .
H7' H 0.291520 0.323837 0.119573 0.029 Uiso 1 1 calc R . . . .
C8' C 0.25170(14) 0.2787(6) 0.05324(18) 0.0332(10) Uani 1 1 d . U . . .
H8' H 0.258861 0.195701 0.044766 0.040 Uiso 1 1 calc R . . . .
C9' C 0.22205(15) 0.3212(7) 0.0217(2) 0.0417(11) Uani 1 1 d . U . . .
H9' H 0.208615 0.267529 -0.008480 0.050 Uiso 1 1 calc R . . . .
C10' C 0.21189(13) 0.4435(7) 0.0343(2) 0.0382(10) Uani 1 1 d . U . . .
H10' H 0.191284 0.471829 0.013042 0.046 Uiso 1 1 calc R . . . .
C11' C 0.23147(11) 0.5246(6) 0.07769(18) 0.0283(8) Uani 1 1 d . U . . .
H11' H 0.224334 0.609326 0.085483 0.034 Uiso 1 1 calc R . . . .
C12' C 0.28527(13) 0.4667(5) 0.20089(17) 0.0299(9) Uani 1 1 d . U . . .
C13' C 0.25802(14) 0.4392(6) 0.1948(2) 0.0341(10) Uani 1 1 d . U . . .
H13' H 0.240037 0.482742 0.167227 0.041 Uiso 1 1 calc R . . . .
C14' C 0.25660(16) 0.3496(6) 0.2282(2) 0.0399(11) Uani 1 1 d . U . . .
H14' H 0.237727 0.330700 0.222885 0.048 Uiso 1 1 calc R . . . .
C15' C 0.28244(16) 0.2884(7) 0.2688(2) 0.0454(12) Uani 1 1 d . U . . .
H15' H 0.281570 0.228847 0.292129 0.054 Uiso 1 1 calc R . . . .
C16' C 0.30928(18) 0.3131(9) 0.2756(2) 0.0625(19) Uani 1 1 d . U . . .
H16' H 0.327163 0.269887 0.303568 0.075 Uiso 1 1 calc R . . . .
C17' C 0.31074(15) 0.4033(9) 0.2412(2) 0.0570(18) Uani 1 1 d . U . . .
H17' H 0.329602 0.419612 0.246155 0.068 Uiso 1 1 calc R . . . .
C18' C 0.27481(13) 0.7245(5) 0.1606(2) 0.0337(9) Uani 1 1 d . U . . .
C19' C 0.26518(12) 0.8169(5) 0.1195(2) 0.0304(9) Uani 1 1 d . U . . .
H19' H 0.262328 0.776312 0.090055 0.036 Uiso 1 1 calc R . . . .
C20' C 0.25970(15) 0.9677(6) 0.1210(3) 0.0396(11) Uani 1 1 d . U . . .
H20' H 0.252955 1.029099 0.092629 0.048 Uiso 1 1 calc R . . . .
C21' C 0.26400(15) 1.0284(8) 0.1636(3) 0.0476(11) Uani 1 1 d . U . . .
H21' H 0.261244 1.132549 0.164990 0.057 Uiso 1 1 calc R . . . .
C22' C 0.27206(16) 0.9416(8) 0.2030(3) 0.0495(11) Uani 1 1 d . U . . .
H22' H 0.273944 0.983231 0.231534 0.059 Uiso 1 1 calc R . . . .
C23' C 0.27773(15) 0.7885(7) 0.2021(2) 0.0442(10) Uani 1 1 d . U . . .
H23' H 0.283663 0.727939 0.230324 0.053 Uiso 1 1 calc R . . . .
C24' C 0.33459(12) 0.6978(6) 0.0457(2) 0.0335(10) Uani 1 1 d . U . . .
C25' C 0.33645(11) 0.4361(6) 0.0958(2) 0.0349(10) Uani 1 1 d . U . . .
C26' C 0.28246(10) 0.6121(5) 0.03767(16) 0.0188(7) Uani 1 1 d . U . . .
C27' C 0.31645(10) 0.8782(5) 0.09600(17) 0.0223(8) Uani 1 1 d . U . . .
C28' C 0.36986(12) 0.6945(6) 0.1551(2) 0.0353(10) Uani 1 1 d . U . . .
S S 0.33161(3) 0.93279(16) 0.39265(5) 0.0376(3) Uani 1 1 d . U . . .
F1 F 0.3311(2) 0.8998(10) 0.3137(2) 0.136(2) Uani 1 1 d . U . . .
F2 F 0.36895(14) 1.0242(7) 0.3729(3) 0.0950(16) Uani 1 1 d . U . . .
F3 F 0.36760(18) 0.7862(8) 0.3799(3) 0.118(2) Uani 1 1 d . U . . .
O6 O 0.31583(11) 1.0731(5) 0.3730(2) 0.0608(13) Uani 1 1 d . U . . .
O7 O 0.31383(11) 0.8007(6) 0.3791(2) 0.0663(15) Uani 1 1 d . U . . .
O8 O 0.35599(13) 0.9401(6) 0.44482(17) 0.0586(12) Uani 1 1 d . U . . .
C29 C 0.3506(2) 0.9075(11) 0.3634(3) 0.0730(15) Uani 1 1 d . U . . .
SS S 0.40238(7) 0.2472(4) 0.25462(12) 0.0406(6) Uani 0.5 1 d D U P A 2
F1S F 0.45795(17) 0.3142(8) 0.3006(3) 0.0467(15) Uani 0.5 1 d D U P A 2
F2S F 0.4336(2) 0.3422(11) 0.2222(3) 0.065(2) Uani 0.5 1 d D U P A 2
F3S F 0.4291(2) 0.5000(9) 0.2683(4) 0.066(2) Uani 0.5 1 d D U P A 2
O6S O 0.41188(18) 0.0993(9) 0.2527(3) 0.053(2) Uani 0.5 1 d D U P A 2
O7S O 0.4038(3) 0.2880(15) 0.2973(3) 0.044(3) Uani 0.5 1 d D U P A 2
O8S O 0.3764(2) 0.3006(11) 0.2067(3) 0.066(3) Uani 0.5 1 d D U P A 2
C29S C 0.4327(2) 0.3562(12) 0.2618(4) 0.0437(15) Uani 0.5 1 d D U P A 2
ST S 0.60075(11) 0.7121(4) 0.71401(12) 0.0276(6) Uani 0.5 1 d D U P B 1
F1T F 0.59794(17) 0.6652(8) 0.7909(3) 0.0579(15) Uani 0.5 1 d D U P B 1
F2T F 0.55837(16) 0.7732(9) 0.7281(3) 0.0672(16) Uani 0.5 1 d D U P B 1
F3T F 0.59989(18) 0.8973(8) 0.7746(3) 0.0648(17) Uani 0.5 1 d D U P B 1
O6T O 0.5867(2) 0.5698(9) 0.6925(3) 0.0469(18) Uani 0.5 1 d D U P B 1
O7T O 0.63237(16) 0.7079(9) 0.7503(3) 0.0371(15) Uani 0.5 1 d D U P B 1
O8T O 0.58934(15) 0.8342(7) 0.6788(3) 0.0280(13) Uani 0.5 1 d D U P B 1
C29T C 0.5875(3) 0.7636(13) 0.7536(4) 0.0516(13) Uani 0.5 1 d D U P B 1
C30 C 0.5375(2) 0.5711(19) 0.2490(5) 0.068(2) Uani 0.5 1 d D U P C -1
H30A H 0.547279 0.482202 0.269740 0.101 Uiso 0.5 1 calc GR . P C -1
H30B H 0.552752 0.646574 0.257172 0.101 Uiso 0.5 1 calc GR . P C -1
H30C H 0.526554 0.544119 0.213408 0.101 Uiso 0.5 1 calc GR . P C -1
C31 C 0.5155(2) 0.6339(12) 0.2592(5) 0.068(2) Uani 0.5 1 d D U P C -1
H31A H 0.505644 0.723572 0.238051 0.082 Uiso 0.5 1 calc R . P C -1
H31B H 0.526816 0.665697 0.294781 0.082 Uiso 0.5 1 calc R . P C -1
C32 C 0.4912(2) 0.5234(10) 0.2489(5) 0.072(2) Uani 0.5 1 d D U P C -1
H32A H 0.500065 0.450917 0.276904 0.086 Uiso 0.5 1 calc R . P C -1
H32B H 0.484470 0.467059 0.217871 0.086 Uiso 0.5 1 calc R . P C -1
C33 C 0.4640(2) 0.5971(15) 0.2427(5) 0.074(2) Uani 0.5 1 d D U P C -1
H33A H 0.448204 0.611451 0.206488 0.089 Uiso 0.5 1 calc R . P C -1
H33B H 0.469987 0.696954 0.258663 0.089 Uiso 0.5 1 calc R . P C -1
C34 C 0.4510(3) 0.5073(19) 0.2657(5) 0.079(2) Uani 0.5 1 d D U P C -1
H34A H 0.430297 0.477624 0.239228 0.118 Uiso 0.5 1 calc GR . P C -1
H34B H 0.450988 0.568504 0.290641 0.118 Uiso 0.5 1 calc GR . P C -1
H34C H 0.463305 0.417891 0.281970 0.118 Uiso 0.5 1 calc GR . P C -1

loop_
_atom_site_aniso_label
_atom_site_aniso_U_11
_atom_site_aniso_U_22
_atom_site_aniso_U_33
_atom_site_aniso_U_23
_atom_site_aniso_U_13
_atom_site_aniso_U_12
W 0.02020(9) 0.01921(8) 0.02202(9) -0.00302(6) 0.01245(7) 0.00102(6)
P 0.0222(5) 0.0184(5) 0.0280(6) -0.0024(4) 0.0153(5) 0.0008(4)
O1 0.0352(18) 0.0290(17) 0.0315(17) -0.0022(14) 0.0229(16) 0.0009(14)
O2 0.054(2) 0.0261(14) 0.058(3) -0.0138(16) 0.038(2) -0.0063(16)
O3 0.0247(12) 0.0277(16) 0.0292(15) 0.0047(13) 0.0149(11) 0.0022(12)
O4 0.045(2) 0.0222(12) 0.038(2) -0.0010(13) 0.0280(18) 0.0003(13)
O5 0.0258(15) 0.064(3) 0.0320(17) 0.0000(18) 0.0099(13) 0.0064(17)
N1 0.0254(14) 0.0233(15) 0.0277(17) 0.0018(13) 0.0177(13) 0.0035(11)
N2 0.0270(14) 0.0373(18) 0.0307(19) 0.0086(14) 0.0184(14) 0.0075(12)
C1 0.0249(15) 0.0323(17) 0.0265(19) 0.0042(15) 0.0176(14) 0.0026(13)
C2 0.0309(18) 0.0318(18) 0.034(2) 0.0092(16) 0.0211(17) 0.0105(13)
C3 0.0295(17) 0.0226(16) 0.035(2) 0.0044(15) 0.0196(16) 0.0068(13)
C4 0.0273(17) 0.054(4) 0.043(3) 0.008(3) 0.0150(18) 0.0098(19)
C5 0.0232(15) 0.0169(14) 0.0287(15) 0.0006(13) 0.0158(14) 0.0015(12)
C6 0.0262(15) 0.0172(16) 0.0332(17) 0.0074(14) 0.0204(13) 0.0048(13)
C7 0.0325(19) 0.0189(17) 0.040(2) 0.0038(15) 0.0246(17) 0.0040(15)
C8 0.0375(19) 0.0198(19) 0.048(2) 0.0094(16) 0.0302(17) 0.0084(15)
C9 0.0345(19) 0.030(2) 0.044(2) 0.0151(17) 0.0287(16) 0.0107(17)
C10 0.0287(19) 0.037(2) 0.037(2) 0.0121(17) 0.0210(17) 0.0089(17)
C11 0.0276(16) 0.031(2) 0.0314(19) 0.0069(16) 0.0192(14) 0.0056(15)
C12 0.0299(18) 0.0161(16) 0.0401(18) -0.0005(14) 0.0252(16) 0.0011(13)
C13 0.042(2) 0.024(2) 0.0411(18) -0.0031(17) 0.0309(18) -0.0044(18)
C14 0.049(2) 0.026(2) 0.051(2) -0.0021(19) 0.040(2) -0.0033(19)
C15 0.039(2) 0.024(2) 0.060(2) 0.0054(19) 0.036(2) 0.0035(16)
C16 0.032(2) 0.024(2) 0.057(2) 0.0042(19) 0.027(2) -0.0008(17)
C17 0.0255(19) 0.022(2) 0.045(2) 0.0061(17) 0.0182(17) 0.0018(15)
C18 0.0256(18) 0.0164(13) 0.0258(19) 0.0014(13) 0.0160(17) 0.0019(12)
C19 0.0273(19) 0.0205(15) 0.023(2) -0.0003(14) 0.0156(18) -0.0011(14)
C20 0.034(2) 0.0212(16) 0.026(2) -0.0018(16) 0.016(2) -0.0034(15)
C21 0.042(2) 0.0208(18) 0.033(3) -0.0040(18) 0.023(2) -0.0010(16)
C22 0.040(2) 0.0206(17) 0.038(3) -0.0011(17) 0.027(2) 0.0034(16)
C23 0.029(2) 0.0203(16) 0.035(2) 0.0003(16) 0.022(2) 0.0028(15)
C24 0.0235(19) 0.0247(19) 0.0226(18) -0.0006(15) 0.0128(16) 0.0039(16)
C25 0.030(2) 0.0249(14) 0.037(2) -0.0075(15) 0.022(2) -0.0017(15)
C26 0.0239(13) 0.0195(18) 0.0246(15) 0.0013(14) 0.0153(11) 0.0019(13)
C27 0.025(2) 0.0221(13) 0.024(2) 0.0013(13) 0.0150(17) 0.0029(13)
C28 0.0230(14) 0.038(2) 0.0259(16) -0.0032(16) 0.0135(12) 0.0019(15)
W' 0.01875(9) 0.01952(8) 0.02180(9) 0.00080(6) 0.01117(7) 0.00059(6)
P' 0.0276(6) 0.0271(6) 0.0171(5) 0.0060(4) 0.0057(5) -0.0079(5)
O1' 0.069(3) 0.063(3) 0.056(2) -0.018(2) 0.054(2) -0.022(2)
O2' 0.037(2) 0.0303(16) 0.074(3) -0.0093(18) 0.012(2) 0.0090(16)
O3' 0.0283(13) 0.0232(15) 0.0201(13) 0.0011(12) 0.0102(11) -0.0002(12)
O4' 0.040(2) 0.0221(12) 0.038(2) 0.0013(13) 0.0259(17) -0.0027(13)
O5' 0.0270(16) 0.053(3) 0.057(2) 0.011(2) 0.0032(15) -0.0105(17)
N1' 0.0433(11) 0.0422(10) 0.0337(9) -0.0029(7) 0.0217(7) -0.0096(8)
N2' 0.0599(13) 0.0641(13) 0.0577(13) -0.0025(9) 0.0344(8) -0.0069(9)
C1' 0.0499(13) 0.0550(12) 0.0466(12) 0.0030(9) 0.0281(8) -0.0043(9)
C2' 0.0638(14) 0.0621(13) 0.0604(14) -0.0026(9) 0.0352(9) -0.0069(9)
C3' 0.0576(14) 0.0516(12) 0.0538(13) -0.0004(9) 0.0317(9) -0.0050(9)
C4' 0.068(2) 0.084(2) 0.0661(19) -0.0038(17) 0.0362(13) -0.0087(17)
C5' 0.0370(17) 0.0228(15) 0.0162(14) -0.0011(11) 0.0151(13) -0.0090(14)
C6' 0.0268(15) 0.0186(15) 0.0158(13) 0.0009(11) 0.0127(12) -0.0059(13)
C7' 0.035(2) 0.0170(16) 0.0185(17) 0.0005(13) 0.0150(15) -0.0036(14)
C8' 0.055(2) 0.021(2) 0.0186(17) -0.0025(14) 0.0187(16) -0.0103(17)
C9' 0.050(2) 0.039(2) 0.019(2) -0.0071(17) 0.0099(16) -0.0193(19)
C10' 0.031(2) 0.043(2) 0.028(2) 0.0015(17) 0.0091(16) -0.0141(17)
C11' 0.0267(16) 0.032(2) 0.0252(18) 0.0028(15) 0.0141(14) -0.0026(15)
C12' 0.049(2) 0.0233(19) 0.0154(15) -0.0050(13) 0.0177(16) -0.0150(16)
C13' 0.059(2) 0.025(2) 0.036(2) 0.0029(18) 0.038(2) 0.0014(19)
C14' 0.070(3) 0.031(2) 0.036(2) 0.0016(19) 0.041(2) -0.004(2)
C15' 0.071(3) 0.037(3) 0.028(2) -0.0017(19) 0.029(2) -0.020(2)
C16' 0.059(3) 0.072(5) 0.029(3) 0.018(3) 0.010(2) -0.030(3)
C17' 0.044(2) 0.069(4) 0.029(2) 0.019(2) 0.005(2) -0.029(2)
C18' 0.050(3) 0.0199(14) 0.040(2) -0.0018(13) 0.032(2) -0.0129(15)
C19' 0.041(3) 0.0233(16) 0.045(2) 0.0039(15) 0.035(2) -0.0017(17)
C20' 0.059(3) 0.0233(17) 0.061(2) 0.0056(17) 0.049(3) 0.000(2)
C21' 0.0503(15) 0.0461(14) 0.0492(13) -0.0020(8) 0.0303(10) -0.0006(9)
C22' 0.0536(15) 0.0481(13) 0.0491(13) -0.0025(8) 0.0308(10) -0.0007(9)
C23' 0.0493(14) 0.0445(13) 0.0419(13) -0.0023(8) 0.0280(10) -0.0018(9)
C24' 0.036(2) 0.038(2) 0.041(2) -0.0095(19) 0.030(2) -0.008(2)
C25' 0.023(2) 0.0266(15) 0.042(3) -0.0016(16) 0.011(2) 0.0028(15)
C26' 0.0247(13) 0.0170(17) 0.0168(13) 0.0021(12) 0.0132(10) 0.0021(12)
C27' 0.027(2) 0.0224(12) 0.0180(19) 0.0005(12) 0.0132(17) -0.0031(13)
C28' 0.0239(15) 0.030(2) 0.040(2) 0.0038(18) 0.0114(13) -0.0041(15)
S 0.0407(7) 0.0323(6) 0.0347(7) 0.0073(5) 0.0187(6) 0.0036(5)
F1 0.201(6) 0.160(7) 0.063(3) -0.013(3) 0.085(3) -0.019(5)
F2 0.097(4) 0.099(3) 0.125(4) 0.032(3) 0.085(3) 0.007(3)
F3 0.176(6) 0.095(3) 0.173(5) 0.032(4) 0.152(5) 0.045(4)
O6 0.051(3) 0.041(2) 0.081(3) 0.027(2) 0.033(2) 0.0108(18)
O7 0.042(2) 0.0393(19) 0.084(4) 0.017(2) 0.017(2) -0.0008(16)
O8 0.080(3) 0.048(3) 0.0309(15) 0.0011(17) 0.0220(15) 0.007(2)
C29 0.105(4) 0.077(3) 0.069(3) -0.003(3) 0.068(3) 0.003(2)
SS 0.0349(13) 0.0485(15) 0.0402(15) 0.0064(12) 0.0228(12) 0.0140(11)
F1S 0.048(3) 0.047(4) 0.042(3) 0.010(3) 0.024(2) -0.001(3)
F2S 0.073(5) 0.092(6) 0.046(3) 0.006(4) 0.043(4) 0.002(5)
F3S 0.086(6) 0.048(3) 0.095(6) 0.015(3) 0.069(5) 0.013(3)
O6S 0.024(4) 0.050(3) 0.041(4) -0.018(3) -0.006(3) 0.007(2)
O7S 0.031(6) 0.064(7) 0.049(3) 0.002(4) 0.030(5) 0.010(5)
O8S 0.045(3) 0.081(7) 0.050(3) 0.013(4) 0.014(3) 0.025(4)
C29S 0.049(3) 0.051(3) 0.040(3) 0.012(3) 0.030(3) 0.010(3)
ST 0.0265(14) 0.0261(14) 0.0237(12) 0.0075(10) 0.0105(11) 0.0106(10)
F1T 0.062(2) 0.066(2) 0.055(2) 0.0057(16) 0.0389(16) 0.0025(16)
F2T 0.0599(17) 0.077(2) 0.071(2) 0.0055(18) 0.0418(15) 0.0061(15)
F3T 0.072(2) 0.0619(19) 0.064(2) -0.0073(15) 0.0405(17) 0.0023(16)
O6T 0.046(4) 0.032(2) 0.036(4) 0.004(2) 0.008(3) 0.000(3)
O7T 0.0275(19) 0.030(3) 0.036(3) 0.008(3) 0.0083(18) 0.010(2)
O8T 0.025(3) 0.026(3) 0.025(3) 0.006(2) 0.009(2) 0.010(2)
C29T 0.0539(16) 0.0555(16) 0.0507(15) 0.0005(9) 0.0332(11) 0.0016(9)
C30 0.086(5) 0.089(6) 0.025(3) 0.001(4) 0.030(3) 0.001(5)
C31 0.085(5) 0.089(5) 0.026(3) -0.001(4) 0.029(3) -0.001(4)
C32 0.086(5) 0.091(5) 0.029(3) -0.001(4) 0.027(3) -0.002(4)
C33 0.086(5) 0.091(5) 0.031(3) -0.001(4) 0.026(3) -0.001(4)
C34 0.088(5) 0.095(6) 0.036(3) 0.001(4) 0.026(3) -0.003(5)

loop_
_atom_type_symbol
_atom_type_description
_atom_type_scat_dispersion_real
_atom_type_scat_dispersion_imag
_atom_type_scat_source
C C 0.0033 0.0016 'International Tables Vol C Tables 4.2.6.8 and 6.1.1.4'
H H 0.0000 0.0000 'International Tables Vol C Tables 4.2.6.8 and 6.1.1.4'
F F 0.0171 0.0103 'International Tables Vol C Tables 4.2.6.8 and 6.1.1.4'
N N 0.0061 0.0033 'International Tables Vol C Tables 4.2.6.8 and 6.1.1.4'
O O 0.0106 0.0060 'International Tables Vol C Tables 4.2.6.8 and 6.1.1.4'
P P 0.1023 0.0942 'International Tables Vol C Tables 4.2.6.8 and 6.1.1.4'
S S 0.1246 0.1234 'International Tables Vol C Tables 4.2.6.8 and 6.1.1.4'
W W -0.8490 6.8722 'International Tables Vol C Tables 4.2.6.8 and 6.1.1.4'

loop_
_geom_angle_atom_site_label_1
_geom_angle_atom_site_label_2
_geom_angle_atom_site_label_3
_geom_angle
_geom_angle_site_symmetry_1
_geom_angle_site_symmetry_3
_geom_angle_publ_flag
C24 W P 172.72(14) . . ?
C24 W C25 88.8(2) . . ?
C24 W C26 88.69(18) . . ?
C24 W C27 90.23(18) . . ?
C24 W C28 88.73(19) . . ?
C25 W P 86.12(14) . . ?
C25 W C26 89.52(19) . . ?
C26 W P 96.43(13) . . ?
C27 W P 94.85(13) . . ?
C27 W C25 178.9(2) . . ?
C27 W C26 90.87(18) . . ?
C28 W P 86.22(15) . . ?
C28 W C25 91.2(2) . . ?
C28 W C26 177.29(19) . . ?
C28 W C27 88.3(2) . . ?
W P H 111(2) . . ?
N1 P W 110.94(14) . . ?
N1 P H 93(2) . . ?
N1 P C5 103.78(19) . . ?
C5 P W 127.57(15) . . ?
C5 P H 105(2) . . ?
C1 N1 P 124.9(3) . . ?
C1 N1 C3 107.9(4) . . ?
C3 N1 P 125.4(3) . . ?
C1 N2 C2 109.0(4) . . ?
C1 N2 C4 125.7(5) . . ?
C2 N2 C4 125.3(5) . . ?
N1 C1 H1 125.5 . . ?
N2 C1 N1 109.0(5) . . ?
N2 C1 H1 125.5 . . ?
N2 C2 H2 126.5 . . ?
C3 C2 N2 107.0(5) . . ?
C3 C2 H2 126.5 . . ?
N1 C3 H3 126.5 . . ?
C2 C3 N1 107.1(5) . . ?
C2 C3 H3 126.5 . . ?
N2 C4 H4A 109.5 . . ?
N2 C4 H4B 109.5 . . ?
N2 C4 H4C 109.5 . . ?
H4A C4 H4B 109.5 . . ?
H4A C4 H4C 109.5 . . ?
H4B C4 H4C 109.5 . . ?
C6 C5 P 104.6(3) . . ?
C6 C5 C12 106.3(4) . . ?
C12 C5 P 117.2(3) . . ?
C18 C5 P 103.6(3) . . ?
C18 C5 C6 114.5(4) . . ?
C18 C5 C12 110.8(4) . . ?
C7 C6 C5 118.4(4) . . ?
C11 C6 C5 122.4(4) . . ?
C11 C6 C7 119.1(4) . . ?
C6 C7 H7 119.8 . . ?
C6 C7 C8 120.3(5) . . ?
C8 C7 H7 119.8 . . ?
C7 C8 H8 119.8 . . ?
C9 C8 C7 120.4(5) . . ?
C9 C8 H8 119.8 . . ?
C8 C9 H9 120.3 . . ?
C8 C9 C10 119.4(5) . . ?
C10 C9 H9 120.3 . . ?
C9 C10 H10 119.7 . . ?
C9 C10 C11 120.5(5) . . ?
C11 C10 H10 119.7 . . ?
C6 C11 C10 120.2(5) . . ?
C6 C11 H11 119.9 . . ?
C10 C11 H11 119.9 . . ?
C13 C12 C5 116.4(4) . . ?
C17 C12 C5 125.0(5) . . ?
C17 C12 C13 118.6(5) . . ?
C12 C13 H13 119.2 . . ?
C12 C13 C14 121.5(5) . . ?
C14 C13 H13 119.2 . . ?
C13 C14 H14 120.2 . . ?
C15 C14 C13 119.6(6) . . ?
C15 C14 H14 120.2 . . ?
C14 C15 H15 120.4 . . ?
C16 C15 C14 119.1(5) . . ?
C16 C15 H15 120.4 . . ?
C15 C16 H16 119.4 . . ?
C15 C16 C17 121.1(5) . . ?
C17 C16 H16 119.4 . . ?
C12 C17 C16 120.0(5) . . ?
C12 C17 H17 120.0 . . ?
C16 C17 H17 120.0 . . ?
C19 C18 C5 120.8(4) . . ?
C19 C18 C23 118.5(4) . . ?
C23 C18 C5 120.3(4) . . ?
C18 C19 H19 119.8 . . ?
C20 C19 C18 120.4(4) . . ?
C20 C19 H19 119.8 . . ?
C19 C20 H20 119.5 . . ?
C21 C20 C19 121.0(5) . . ?
C21 C20 H20 119.5 . . ?
C20 C21 H21 120.6 . . ?
C20 C21 C22 118.8(5) . . ?
C22 C21 H21 120.6 . . ?
C21 C22 H22 119.7 . . ?
C21 C22 C23 120.6(5) . . ?
C23 C22 H22 119.7 . . ?
C18 C23 H23 119.7 . . ?
C22 C23 C18 120.7(5) . . ?
C22 C23 H23 119.7 . . ?
O1 C24 W 179.3(4) . . ?
O2 C25 W 178.8(7) . . ?
O3 C26 W 176.6(4) . . ?
O4 C27 W 177.5(4) . . ?
O5 C28 W 177.6(5) . . ?
C24' W' P' 173.81(17) . . ?
C24' W' C25' 88.5(2) . . ?
C24' W' C26' 87.3(2) . . ?
C24' W' C27' 88.8(2) . . ?
C24' W' C28' 91.9(2) . . ?
C25' W' P' 86.61(18) . . ?
C25' W' C26' 89.44(19) . . ?
C25' W' C27' 177.2(2) . . ?
C25' W' C28' 89.7(2) . . ?
C26' W' P' 96.50(12) . . ?
C26' W' C27' 91.40(17) . . ?
C26' W' C28' 178.8(2) . . ?
C27' W' P' 95.98(13) . . ?
C28' W' P' 84.25(17) . . ?
C28' W' C27' 89.4(2) . . ?
W' P' H' 109(3) . . ?
N1' P' W' 110.87(17) . . ?
N1' P' H' 97(3) . . ?
N1' P' C5' 103.1(2) . . ?
C5' P' W' 127.84(15) . . ?
C5' P' H' 105(3) . . ?
C1' N1' P' 122.2(5) . . ?
C1' N1' C3' 110.9(6) . . ?
C3' N1' P' 125.3(5) . . ?
C1' N2' C4' 116.9(7) . . ?
C2' N2' C1' 112.7(7) . . ?
C2' N2' C4' 130.4(8) . . ?
N1' C1' H1' 128.3 . . ?
N2' C1' N1' 103.5(6) . . ?
N2' C1' H1' 128.3 . . ?
N2' C2' H2' 124.7 . . ?
N2' C2' C3' 110.5(8) . . ?
C3' C2' H2' 124.7 . . ?
N1' C3' H3' 128.8 . . ?
C2' C3' N1' 102.4(7) . . ?
C2' C3' H3' 128.8 . . ?
N2' C4' H4'A 109.5 . . ?
N2' C4' H4'B 109.5 . . ?
N2' C4' H4'C 109.5 . . ?
H4'A C4' H4'B 109.5 . . ?
H4'A C4' H4'C 109.5 . . ?
H4'B C4' H4'C 109.5 . . ?
C6' C5' P' 105.7(3) . . ?
C6' C5' C12' 106.4(3) . . ?
C6' C5' C18' 113.6(4) . . ?
C12' C5' P' 116.3(4) . . ?
C18' C5' P' 103.4(3) . . ?
C18' C5' C12' 111.6(4) . . ?
C7' C6' C5' 119.3(4) . . ?
C11' C6' C5' 122.2(4) . . ?
C11' C6' C7' 118.4(4) . . ?
C6' C7' H7' 119.5 . . ?
C8' C7' C6' 121.0(5) . . ?
C8' C7' H7' 119.5 . . ?
C7' C8' H8' 119.9 . . ?
C9' C8' C7' 120.3(5) . . ?
C9' C8' H8' 119.9 . . ?
C8' C9' H9' 120.3 . . ?
C8' C9' C10' 119.3(5) . . ?
C10' C9' H9' 120.3 . . ?
C9' C10' H10' 119.6 . . ?
C11' C10' C9' 120.8(5) . . ?
C11' C10' H10' 119.6 . . ?
C6' C11' H11' 119.9 . . ?
C10' C11' C6' 120.2(5) . . ?
C10' C11' H11' 119.9 . . ?
C13' C12' C5' 116.5(5) . . ?
C17' C12' C5' 125.6(5) . . ?
C17' C12' C13' 117.8(5) . . ?
C12' C13' H13' 119.3 . . ?
C14' C13' C12' 121.5(6) . . ?
C14' C13' H13' 119.3 . . ?
C13' C14' H14' 120.0 . . ?
C15' C14' C13' 120.0(6) . . ?
C15' C14' H14' 120.0 . . ?
C14' C15' H15' 120.1 . . ?
C16' C15' C14' 119.8(5) . . ?
C16' C15' H15' 120.1 . . ?
C15' C16' H16' 119.8 . . ?
C15' C16' C17' 120.3(7) . . ?
C17' C16' H16' 119.8 . . ?
C12' C17' C16' 120.6(7) . . ?
C12' C17' H17' 119.7 . . ?
C16' C17' H17' 119.7 . . ?
C19' C18' C5' 119.5(5) . . ?
C23' C18' C5' 123.1(5) . . ?
C23' C18' C19' 117.3(5) . . ?
C18' C19' H19' 119.6 . . ?
C20' C19' C18' 120.7(5) . . ?
C20' C19' H19' 119.6 . . ?
C19' C20' H20' 119.8 . . ?
C21' C20' C19' 120.3(6) . . ?
C21' C20' H20' 119.8 . . ?
C20' C21' H21' 119.8 . . ?
C22' C21' C20' 120.5(7) . . ?
C22' C21' H21' 119.8 . . ?
C21' C22' H22' 120.0 . . ?
C21' C22' C23' 119.9(7) . . ?
C23' C22' H22' 120.0 . . ?
C18' C23' C22' 121.2(6) . . ?
C18' C23' H23' 119.4 . . ?
C22' C23' H23' 119.4 . . ?
O1' C24' W' 177.6(5) . . ?
O2' C25' W' 177.1(6) . . ?
O3' C26' W' 175.4(4) . . ?
O4' C27' W' 177.0(4) . . ?
O5' C28' W' 178.6(6) . . ?
O6 S C29 104.6(4) . . ?
O7 S O6 117.4(3) . . ?
O7 S O8 113.8(3) . . ?
O7 S C29 103.0(4) . . ?
O8 S O6 113.1(3) . . ?
O8 S C29 102.5(4) . . ?
F1 C29 S 110.9(8) . . ?
F1 C29 F2 106.6(8) . . ?
F2 C29 S 110.8(6) . . ?
F3 C29 S 111.8(6) . . ?
F3 C29 F1 109.4(8) . . ?
F3 C29 F2 107.1(9) . . ?
O6S SS O8S 114.0(5) . . ?
O6S SS C29S 100.5(5) . . ?
O7S SS O6S 117.9(5) . . ?
O7S SS O8S 116.6(5) . . ?
O7S SS C29S 101.8(8) . . ?
O8S SS C29S 102.0(6) . . ?
F1S C29S SS 110.4(7) . . ?
F1S C29S F2S 108.3(9) . . ?
F1S C29S F3S 107.3(10) . . ?
F2S C29S SS 111.4(8) . . ?
F2S C29S F3S 109.6(9) . . ?
F3S C29S SS 109.7(8) . . ?
O6T ST C29T 104.4(6) . . ?
O7T ST O6T 115.4(5) . . ?
O7T ST O8T 116.3(6) . . ?
O7T ST C29T 101.2(5) . . ?
O8T ST O6T 114.8(5) . . ?
O8T ST C29T 101.7(5) . . ?
F1T C29T ST 109.6(8) . . ?
F1T C29T F3T 107.4(8) . . ?
F2T C29T ST 112.7(9) . . ?
F2T C29T F1T 110.5(9) . . ?
F2T C29T F3T 109.5(9) . . ?
F3T C29T ST 107.0(8) . . ?
H30A C30 H30B 109.5 . . ?
H30A C30 H30C 109.5 . . ?
H30B C30 H30C 109.5 . . ?
C31 C30 H30A 109.5 . . ?
C31 C30 H30B 109.5 . . ?
C31 C30 H30C 109.5 . . ?
C30 C31 H31A 108.9 . . ?
C30 C31 H31B 108.9 . . ?
C30 C31 C32 113.45(11) . . ?
H31A C31 H31B 107.7 . . ?
C32 C31 H31A 108.9 . . ?
C32 C31 H31B 108.9 . . ?
C31 C32 H32A 108.9 . . ?
C31 C32 H32B 108.9 . . ?
C31 C32 C33 113.30(11) . . ?
H32A C32 H32B 107.7 . . ?
C33 C32 H32A 108.9 . . ?
C33 C32 H32B 108.9 . . ?
C32 C33 H33A 108.9 . . ?
C32 C33 H33B 108.9 . . ?
C32 C33 C34 113.32(11) . . ?
H33A C33 H33B 107.7 . . ?
C34 C33 H33A 108.9 . . ?
C34 C33 H33B 108.9 . . ?
C33 C34 H34A 109.5 . . ?
C33 C34 H34B 109.5 . . ?
C33 C34 H34C 109.5 . . ?
H34A C34 H34B 109.5 . . ?
H34A C34 H34C 109.5 . . ?
H34B C34 H34C 109.5 . . ?

loop_
_geom_bond_atom_site_label_1
_geom_bond_atom_site_label_2
_geom_bond_distance
_geom_bond_site_symmetry_2
_geom_bond_publ_flag
W P 2.4815(12) . ?
W C24 2.018(5) . ?
W C25 2.051(5) . ?
W C26 2.055(5) . ?
W C27 2.046(5) . ?
W C28 2.039(5) . ?
P H 1.48(2) . ?
P N1 1.776(4) . ?
P C5 1.894(5) . ?
O1 C24 1.147(6) . ?
O2 C25 1.136(6) . ?
O3 C26 1.140(6) . ?
O4 C27 1.140(6) . ?
O5 C28 1.143(6) . ?
N1 C1 1.334(6) . ?
N1 C3 1.398(6) . ?
N2 C1 1.322(6) . ?
N2 C2 1.386(7) . ?
N2 C4 1.460(7) . ?
C1 H1 0.9500 . ?
C2 H2 0.9500 . ?
C2 C3 1.346(7) . ?
C3 H3 0.9500 . ?
C4 H4A 0.9800 . ?
C4 H4B 0.9800 . ?
C4 H4C 0.9800 . ?
C5 C6 1.540(6) . ?
C5 C12 1.545(6) . ?
C5 C18 1.537(6) . ?
C6 C7 1.399(7) . ?
C6 C11 1.378(7) . ?
C7 H7 0.9500 . ?
C7 C8 1.399(7) . ?
C8 H8 0.9500 . ?
C8 C9 1.371(8) . ?
C9 H9 0.9500 . ?
C9 C10 1.391(8) . ?
C10 H10 0.9500 . ?
C10 C11 1.400(7) . ?
C11 H11 0.9500 . ?
C12 C13 1.393(7) . ?
C12 C17 1.390(7) . ?
C13 H13 0.9500 . ?
C13 C14 1.395(7) . ?
C14 H14 0.9500 . ?
C14 C15 1.395(8) . ?
C15 H15 0.9500 . ?
C15 C16 1.382(9) . ?
C16 H16 0.9500 . ?
C16 C17 1.405(7) . ?
C17 H17 0.9500 . ?
C18 C19 1.397(6) . ?
C18 C23 1.402(6) . ?
C19 H19 0.9500 . ?
C19 C20 1.394(6) . ?
C20 H20 0.9500 . ?
C20 C21 1.390(7) . ?
C21 H21 0.9500 . ?
C21 C22 1.392(7) . ?
C22 H22 0.9500 . ?
C22 C23 1.393(6) . ?
C23 H23 0.9500 . ?
W' P' 2.4947(13) . ?
W' C24' 2.002(5) . ?
W' C25' 2.041(5) . ?
W' C26' 2.044(4) . ?
W' C27' 2.065(5) . ?
W' C28' 2.052(5) . ?
P' H' 1.48(2) . ?
P' N1' 1.776(5) . ?
P' C5' 1.889(5) . ?
O1' C24' 1.144(6) . ?
O2' C25' 1.135(7) . ?
O3' C26' 1.138(5) . ?
O4' C27' 1.129(6) . ?
O5' C28' 1.135(7) . ?
N1' C1' 1.372(9) . ?
N1' C3' 1.423(9) . ?
N2' C1' 1.363(10) . ?
N2' C2' 1.291(11) . ?
N2' C4' 1.529(11) . ?
C1' H1' 0.9500 . ?
C2' H2' 0.9500 . ?
C2' C3' 1.382(11) . ?
C3' H3' 0.9500 . ?
C4' H4'A 0.9800 . ?
C4' H4'B 0.9800 . ?
C4' H4'C 0.9800 . ?
C5' C6' 1.530(6) . ?
C5' C12' 1.547(6) . ?
C5' C18' 1.538(7) . ?
C6' C7' 1.394(6) . ?
C6' C11' 1.394(7) . ?
C7' H7' 0.9500 . ?
C7' C8' 1.387(6) . ?
C8' H8' 0.9500 . ?
C8' C9' 1.373(9) . ?
C9' H9' 0.9500 . ?
C9' C10' 1.391(9) . ?
C10' H10' 0.9500 . ?
C10' C11' 1.386(7) . ?
C11' H11' 0.9500 . ?
C12' C13' 1.395(8) . ?
C12' C17' 1.366(8) . ?
C13' H13' 0.9500 . ?
C13' C14' 1.386(7) . ?
C14' H14' 0.9500 . ?
C14' C15' 1.372(9) . ?
C15' H15' 0.9500 . ?
C15' C16' 1.359(10) . ?
C16' H16' 0.9500 . ?
C16' C17' 1.420(8) . ?
C17' H17' 0.9500 . ?
C18' C19' 1.394(7) . ?
C18' C23' 1.388(8) . ?
C19' H19' 0.9500 . ?
C19' C20' 1.389(7) . ?
C20' H20' 0.9500 . ?
C20' C21' 1.376(9) . ?
C21' H21' 0.9500 . ?
C21' C22' 1.340(10) . ?
C22' H22' 0.9500 . ?
C22' C23' 1.409(9) . ?
C23' H23' 0.9500 . ?
S O6 1.446(5) . ?
S O7 1.426(5) . ?
S O8 1.433(5) . ?
S C29 1.775(8) . ?
F1 C29 1.330(11) . ?
F2 C29 1.349(11) . ?
F3 C29 1.322(11) . ?
SS O6S 1.435(8) . ?
SS O7S 1.394(9) . ?
SS O8S 1.455(8) . ?
SS C29S 1.806(11) . ?
F1S C29S 1.275(12) . ?
F2S C29S 1.326(11) . ?
F3S C29S 1.337(12) . ?
ST O6T 1.442(9) . ?
ST O7T 1.417(8) . ?
ST O8T 1.441(7) . ?
ST C29T 1.859(12) . ?
F1T C29T 1.334(12) . ?
F2T C29T 1.297(13) . ?
F3T C29T 1.350(13) . ?
C30 H30A 0.9800 . ?
C30 H30B 0.9800 . ?
C30 H30C 0.9800 . ?
C30 C31 1.5191(10) . ?
C31 H31A 0.9900 . ?
C31 H31B 0.9900 . ?
C31 C32 1.5200(10) . ?
C32 H32A 0.9900 . ?
C32 H32B 0.9900 . ?
C32 C33 1.5204(10) . ?
C33 H33A 0.9900 . ?
C33 H33B 0.9900 . ?
C33 C34 1.5201(10) . ?
C34 H34A 0.9800 . ?
C34 H34B 0.9800 . ?
C34 H34C 0.9800 . ?

loop_
_geom_torsion_atom_site_label_1
_geom_torsion_atom_site_label_2
_geom_torsion_atom_site_label_3
_geom_torsion_atom_site_label_4
_geom_torsion
_geom_torsion_site_symmetry_1
_geom_torsion_site_symmetry_2
_geom_torsion_site_symmetry_3
_geom_torsion_site_symmetry_4
_geom_torsion_publ_flag
W P N1 C1 -104.3(4) . . . . ?
W P N1 C3 58.9(4) . . . . ?
W P C5 C6 43.1(3) . . . . ?
W P C5 C12 160.4(2) . . . . ?
W P C5 C18 -77.2(3) . . . . ?
P N1 C1 N2 165.9(3) . . . . ?
P N1 C3 C2 -166.5(4) . . . . ?
P C5 C6 C7 45.6(5) . . . . ?
P C5 C6 C11 -138.5(4) . . . . ?
P C5 C12 C13 177.6(3) . . . . ?
P C5 C12 C17 -4.0(6) . . . . ?
P C5 C18 C19 71.1(5) . . . . ?
P C5 C18 C23 -101.4(4) . . . . ?
N1 P C5 C6 173.8(3) . . . . ?
N1 P C5 C12 -68.8(3) . . . . ?
N1 P C5 C18 53.5(3) . . . . ?
N2 C2 C3 N1 1.3(6) . . . . ?
C1 N1 C3 C2 -1.0(6) . . . . ?
C1 N2 C2 C3 -1.1(6) . . . . ?
C2 N2 C1 N1 0.4(6) . . . . ?
C3 N1 C1 N2 0.3(5) . . . . ?
C4 N2 C1 N1 178.8(5) . . . . ?
C4 N2 C2 C3 -179.5(5) . . . . ?
C5 P N1 C1 115.7(4) . . . . ?
C5 P N1 C3 -81.2(4) . . . . ?
C5 C6 C7 C8 179.5(4) . . . . ?
C5 C6 C11 C10 -176.8(4) . . . . ?
C5 C12 C13 C14 179.7(4) . . . . ?
C5 C12 C17 C16 -179.5(4) . . . . ?
C5 C18 C19 C20 -173.4(4) . . . . ?
C5 C18 C23 C22 173.4(5) . . . . ?
C6 C5 C12 C13 -66.0(5) . . . . ?
C6 C5 C12 C17 112.5(5) . . . . ?
C6 C5 C18 C19 -42.1(6) . . . . ?
C6 C5 C18 C23 145.3(4) . . . . ?
C6 C7 C8 C9 -3.3(7) . . . . ?
C7 C6 C11 C10 -0.9(7) . . . . ?
C7 C8 C9 C10 0.5(7) . . . . ?
C8 C9 C10 C11 2.1(8) . . . . ?
C9 C10 C11 C6 -1.9(8) . . . . ?
C11 C6 C7 C8 3.5(7) . . . . ?
C12 C5 C6 C7 -79.0(5) . . . . ?
C12 C5 C6 C11 96.9(5) . . . . ?
C12 C5 C18 C19 -162.4(4) . . . . ?
C12 C5 C18 C23 25.0(6) . . . . ?
C12 C13 C14 C15 -0.2(8) . . . . ?
C13 C12 C17 C16 -1.1(7) . . . . ?
C13 C14 C15 C16 -0.9(8) . . . . ?
C14 C15 C16 C17 1.0(8) . . . . ?
C15 C16 C17 C12 0.0(8) . . . . ?
C17 C12 C13 C14 1.2(7) . . . . ?
C18 C5 C6 C7 158.2(4) . . . . ?
C18 C5 C6 C11 -25.9(6) . . . . ?
C18 C5 C12 C13 59.1(5) . . . . ?
C18 C5 C12 C17 -122.5(5) . . . . ?
C18 C19 C20 C21 0.8(7) . . . . ?
C19 C18 C23 C22 0.7(7) . . . . ?
C19 C20 C21 C22 -0.9(8) . . . . ?
C20 C21 C22 C23 1.0(8) . . . . ?
C21 C22 C23 C18 -0.8(8) . . . . ?
C23 C18 C19 C20 -0.7(7) . . . . ?
W' P' N1' C1' -106.4(5) . . . . ?
W' P' N1' C3' 57.9(6) . . . . ?
W' P' C5' C6' 42.6(4) . . . . ?
W' P' C5' C12' 160.3(3) . . . . ?
W' P' C5' C18' -77.0(3) . . . . ?
P' N1' C1' N2' 166.3(4) . . . . ?
P' N1' C3' C2' -164.7(5) . . . . ?
P' C5' C6' C7' 46.3(5) . . . . ?
P' C5' C6' C11' -138.1(4) . . . . ?
P' C5' C12' C13' -173.6(4) . . . . ?
P' C5' C12' C17' 3.6(7) . . . . ?
P' C5' C18' C19' 69.7(5) . . . . ?
P' C5' C18' C23' -106.1(5) . . . . ?
N1' P' C5' C6' 172.7(3) . . . . ?
N1' P' C5' C12' -69.6(4) . . . . ?
N1' P' C5' C18' 53.1(4) . . . . ?
N2' C2' C3' N1' -1.9(9) . . . . ?
C1' N1' C3' C2' 1.1(8) . . . . ?
C1' N2' C2' C3' 2.1(10) . . . . ?
C2' N2' C1' N1' -1.3(8) . . . . ?
C3' N1' C1' N2' 0.0(8) . . . . ?
C4' N2' C1' N1' -179.7(6) . . . . ?
C4' N2' C2' C3' -179.8(8) . . . . ?
C5' P' N1' C1' 113.9(5) . . . . ?
C5' P' N1' C3' -81.8(6) . . . . ?
C5' C6' C7' C8' 178.2(4) . . . . ?
C5' C6' C11' C10' -176.1(4) . . . . ?
C5' C12' C13' C14' 177.0(5) . . . . ?
C5' C12' C17' C16' -177.6(6) . . . . ?
C5' C18' C19' C20' -174.1(5) . . . . ?
C5' C18' C23' C22' 174.0(6) . . . . ?
C6' C5' C12' C13' -56.3(6) . . . . ?
C6' C5' C12' C17' 120.9(6) . . . . ?
C6' C5' C18' C19' -44.3(6) . . . . ?
C6' C5' C18' C23' 139.9(5) . . . . ?
C6' C7' C8' C9' -2.4(7) . . . . ?
C7' C6' C11' C10' -0.4(7) . . . . ?
C7' C8' C9' C10' 0.4(8) . . . . ?
C8' C9' C10' C11' 1.5(8) . . . . ?
C9' C10' C11' C6' -1.5(8) . . . . ?
C11' C6' C7' C8' 2.4(6) . . . . ?
C12' C5' C6' C7' -77.9(5) . . . . ?
C12' C5' C6' C11' 97.7(5) . . . . ?
C12' C5' C18' C19' -164.6(5) . . . . ?
C12' C5' C18' C23' 19.7(7) . . . . ?
C12' C13' C14' C15' 1.4(8) . . . . ?
C13' C12' C17' C16' -0.3(10) . . . . ?
C13' C14' C15' C16' -1.4(9) . . . . ?
C14' C15' C16' C17' 0.6(12) . . . . ?
C15' C16' C17' C12' 0.3(13) . . . . ?
C17' C12' C13' C14' -0.4(8) . . . . ?
C18' C5' C6' C7' 158.9(4) . . . . ?
C18' C5' C6' C11' -25.5(6) . . . . ?
C18' C5' C12' C13' 68.1(6) . . . . ?
C18' C5' C12' C17' -114.6(7) . . . . ?
C18' C19' C20' C21' 0.6(9) . . . . ?
C19' C18' C23' C22' -1.9(9) . . . . ?
C19' C20' C21' C22' -3.3(10) . . . . ?
C20' C21' C22' C23' 3.4(11) . . . . ?
C21' C22' C23' C18' -0.7(10) . . . . ?
C23' C18' C19' C20' 1.9(8) . . . . ?
O6 S C29 F1 -61.1(8) . . . . ?
O6 S C29 F2 57.2(8) . . . . ?
O6 S C29 F3 176.6(7) . . . . ?
O7 S C29 F1 62.2(8) . . . . ?
O7 S C29 F2 -179.5(6) . . . . ?
O7 S C29 F3 -60.2(8) . . . . ?
O8 S C29 F1 -179.3(7) . . . . ?
O8 S C29 F2 -61.1(7) . . . . ?
O8 S C29 F3 58.3(8) . . . . ?
O6S SS C29S F1S -57.1(9) . . . . ?
O6S SS C29S F2S 63.3(9) . . . . ?
O6S SS C29S F3S -175.1(8) . . . . ?
O7S SS C29S F1S 64.6(9) . . . . ?
O7S SS C29S F2S -175.0(8) . . . . ?
O7S SS C29S F3S -53.4(9) . . . . ?
O8S SS C29S F1S -174.6(8) . . . . ?
O8S SS C29S F2S -54.2(9) . . . . ?
O8S SS C29S F3S 67.3(9) . . . . ?
O6T ST C29T F1T 64.3(9) . . . . ?
O6T ST C29T F2T -59.2(9) . . . . ?
O6T ST C29T F3T -179.6(7) . . . . ?
O7T ST C29T F1T -55.9(9) . . . . ?
O7T ST C29T F2T -179.4(8) . . . . ?
O7T ST C29T F3T 60.2(8) . . . . ?
O8T ST C29T F1T -176.1(7) . . . . ?
O8T ST C29T F2T 60.4(9) . . . . ?
O8T ST C29T F3T -60.0(8) . . . . ?
C30 C31 C32 C33 -161.6(12) . . . . ?
C31 C32 C33 C34 -142.1(11) . . . . ?
